data_2213324
loop_
_publ_author_name
'Min Zhang '
'Hui-Li Weng'
'Xing-Man Xu '

_publ_section_title
{[<i>N</i>,<i>N</i>'-Bis(4-methoxybenzyl)ethane-1,2-diyldiimino]diacetato}bis(1<i>H</i>-imidazole-\k<i>N</i>^3^)nickel(II)
_journal_coeditor_code GW2007
_journal_issue 5
_journal_name_full 'Acta Crystallographica Section E'
_journal_page_first m1465
_journal_page_last m1466
_journal_paper_doi 10.1107/S1600536807019228
_journal_volume 63
_journal_year 2007
_chemical_formula_iupac '[Ni (C22 H26 N2 O4) (C3 H4 N2)2]'
_chemical_formula_moiety 'C28  H34  N6  Ni  O6'
_chemical_formula_sum 'C28 H34 N6 Ni O6'
_chemical_formula_weight 609.32
_chemical_name_systematic
;
{[N,N'-Bis(4-methoxybenzyl)ethane-1,2-diyldiimino]diacetato}bis(1H-imidazole-
\kN^3^)nickel(II)
;
_space_group_IT_number 15
_symmetry_cell_setting monoclinic
_symmetry_space_group_name_Hall '-C 2yc'
_symmetry_space_group_name_H-M 'C 1 2/c 1'
_atom_sites_solution_hydrogens geom
_atom_sites_solution_primary direct
_atom_sites_solution_secondary difmap
_audit_creation_method SHELXL-97
_cell_angle_alpha 90.00
_cell_angle_beta 105.7860(10)
_cell_angle_gamma 90.00
_cell_formula_units_Z 8
_cell_length_a 26.0085(12)
_cell_length_b 16.4458(8)
_cell_length_c 15.0304(7)
_cell_measurement_reflns_used 5910
_cell_measurement_temperature 297(2)
_cell_measurement_theta_max 22.23
_cell_measurement_theta_min 2.19
_cell_volume 6186.5(5)
_computing_cell_refinement SMART
_computing_data_collection 'SMART (Bruker, 2001)'
_computing_data_reduction 'SAINT-Plus (Bruker, 2001)'
_computing_molecular_graphics 'PLATON (Spek, 2003)'
_computing_publication_material PLATON
_computing_structure_refinement 'SHELXL97 (Sheldrick, 1997)'
_computing_structure_solution 'SHELXS97 (Sheldrick, 1997)'
_diffrn_ambient_temperature 297(2)
_diffrn_measured_fraction_theta_full 0.996
_diffrn_measured_fraction_theta_max 0.996
_diffrn_measurement_device_type 'Bruker SMART CCD area-detector'
_diffrn_measurement_method '\f and \w'
_diffrn_radiation_monochromator graphite
_diffrn_radiation_source 'fine-focus sealed tube'
_diffrn_radiation_type MoK\a
_diffrn_radiation_wavelength 0.71073
_diffrn_reflns_av_R_equivalents 0.0891
_diffrn_reflns_av_sigmaI/netI 0.0636
_diffrn_reflns_limit_h_max 32
_diffrn_reflns_limit_h_min -32
_diffrn_reflns_limit_k_max 20
_diffrn_reflns_limit_k_min -20
_diffrn_reflns_limit_l_max 18
_diffrn_reflns_limit_l_min -18
_diffrn_reflns_number 32089
_diffrn_reflns_theta_full 26.00
_diffrn_reflns_theta_max 26.00
_diffrn_reflns_theta_min 1.63
_diffrn_standards_number 0
_exptl_absorpt_coefficient_mu 0.676
_exptl_absorpt_correction_T_max 0.9670
_exptl_absorpt_correction_T_min 0.8230
_exptl_absorpt_correction_type multi-scan
_exptl_absorpt_process_details '(SADABS; Sheldrick, 2001)'
_exptl_crystal_colour yelow
_exptl_crystal_density_diffrn 1.308
_exptl_crystal_density_method 'not measured'
_exptl_crystal_description plate
_exptl_crystal_F_000 2560
_exptl_crystal_size_max 0.20
_exptl_crystal_size_mid 0.10
_exptl_crystal_size_min 0.04
_refine_diff_density_max 0.619
_refine_diff_density_min -0.295
_refine_ls_extinction_method none
_refine_ls_goodness_of_fit_ref 0.893
_refine_ls_hydrogen_treatment constr
_refine_ls_matrix_type full
_refine_ls_number_parameters 373
_refine_ls_number_reflns 6063
_refine_ls_number_restraints 0
_refine_ls_restrained_S_all 0.893
_refine_ls_R_factor_all 0.0767
_refine_ls_R_factor_gt 0.0499
_refine_ls_shift/su_max 0.000
_refine_ls_shift/su_mean 0.000
_refine_ls_structure_factor_coef Fsqd
_refine_ls_weighting_details 'calc w=1/[\s^2^(Fo^2^)+(0.0755P)^2^] where P=(Fo^2^+2Fc^2^)/3'
_refine_ls_weighting_scheme calc
_refine_ls_wR_factor_gt 0.1228
_refine_ls_wR_factor_ref 0.1314
_reflns_number_gt 3702
_reflns_number_total 6063
_reflns_threshold_expression I>2\s(I)
_cod_data_source_file gw2007.cif
_cod_data_source_block I
_cod_depositor_comments
;
The following automatic conversions were performed:
'_symmetry_cell_setting' value 'Monoclinic' changed to 'monoclinic'
according to '/home/saulius/struct/CIF-dictionaries/cif_core.dic'
dictionary named 'cif_core.dic' version 2.4.1 from 2010-06-29.

Automatic conversion script
Id: cif_fix_enum 1527 2010-12-29 10:47:43Z saulius 

The following automatic conversions were performed:

'_symmetry_cell_setting' value 'Monoclinic' changed to 'monoclinic'
according to /home/saulius/struct/CIF-dictionaries/cif_core.dic
dictionary named 'cif_core.dic' version 2.4.1 from 2010-06-29.

Automatic conversion script
Id: cif_fix_values 1715 2011-07-08 13:25:40Z adriana 
;
_cod_original_sg_symbol_H-M 'C 2/c'
_cod_database_code 2213324
_cod_database_fobs_code 2213324

loop_
_symmetry_equiv_pos_as_xyz
'x, y, z'
'-x, y, -z+1/2'
'x+1/2, y+1/2, z'
'-x+1/2, y+1/2, -z+1/2'
'-x, -y, -z'
'x, -y, z-1/2'
'-x+1/2, -y+1/2, -z'
'x+1/2, -y+1/2, z-1/2'

loop_
_atom_site_type_symbol
_atom_site_label
_atom_site_fract_x
_atom_site_fract_y
_atom_site_fract_z
_atom_site_U_iso_or_equiv
_atom_site_adp_type
_atom_site_calc_flag
_atom_site_refinement_flags
_atom_site_occupancy
Ni Ni1 0.5000 0.10079(3) 0.2500 0.04907(17) Uani d S 1
Ni Ni2 0.0000 0.10195(3) 0.2500 0.04612(16) Uani d S 1
C C1 0.2829(2) 0.5225(4) -0.0889(4) 0.155(2) Uani d . 1
H H1A 0.3089 0.5539 -0.0447 0.233 Uiso calc R 1
H H1B 0.2509 0.5540 -0.1114 0.233 Uiso calc R 1
H H1C 0.2969 0.5082 -0.1396 0.233 Uiso calc R 1
C C2 0.31324(17) 0.3988(3) -0.0113(3) 0.0860(11) Uani d . 1
C C3 0.36580(18) 0.4099(2) -0.0066(2) 0.0790(11) Uani d . 1
H H3 0.3769 0.4575 -0.0291 0.095 Uiso calc R 1
C C4 0.40335(15) 0.3491(2) 0.0324(2) 0.0672(9) Uani d . 1
H H4 0.4393 0.3573 0.0365 0.081 Uiso calc R 1
C C5 0.38738(13) 0.27787(18) 0.0644(2) 0.0598(8) Uani d . 1
C C6 0.33375(14) 0.2710(2) 0.0584(3) 0.0862(11) Uani d . 1
H H6 0.3216 0.2239 0.0802 0.103 Uiso calc R 1
C C7 0.29735(16) 0.3311(3) 0.0214(3) 0.1000(13) Uani d . 1
H H7 0.2615 0.3242 0.0194 0.120 Uiso calc R 1
C C8 0.42567(12) 0.20880(18) 0.10153(18) 0.0597(8) Uani d . 1
H H8A 0.4089 0.1584 0.0752 0.072 Uiso calc R 1
H H8B 0.4572 0.2162 0.0798 0.072 Uiso calc R 1
C C9 0.47143(11) 0.27315(17) 0.2510(2) 0.0583(8) Uani d . 1
H H9A 0.4697 0.2747 0.3146 0.070 Uiso calc R 1
H H9B 0.4538 0.3214 0.2200 0.070 Uiso calc R 1
C C10 0.39862(11) 0.18009(19) 0.2429(2) 0.0591(8) Uani d . 1
H H10A 0.3734 0.1457 0.1996 0.071 Uiso calc R 1
H H10B 0.3803 0.2298 0.2507 0.071 Uiso calc R 1
C C11 0.41722(13) 0.13687(18) 0.3352(2) 0.0581(8) Uani d . 1
C C12 0.45091(12) -0.01497(17) 0.0942(2) 0.0560(7) Uani d . 1
H H12 0.4784 -0.0025 0.0678 0.067 Uiso calc R 1
C C13 0.40154(12) -0.01913(18) 0.1862(2) 0.0610(8) Uani d . 1
H H13 0.3882 -0.0099 0.2368 0.073 Uiso calc R 1
C C14 0.37888(12) -0.06757(18) 0.1135(2) 0.0640(8) Uani d . 1
H H14 0.3475 -0.0973 0.1046 0.077 Uiso calc R 1
C C15 0.22844(16) 0.5147(3) 0.1376(3) 0.1124(15) Uani d . 1
H H15A 0.2134 0.5098 0.0720 0.169 Uiso calc R 1
H H15B 0.2605 0.5466 0.1500 0.169 Uiso calc R 1
H H15C 0.2031 0.5407 0.1643 0.169 Uiso calc R 1
C C16 0.19981(13) 0.3832(2) 0.1743(2) 0.0651(8) Uani d . 1
C C17 0.21318(14) 0.3097(2) 0.2153(3) 0.0817(10) Uani d . 1
H H17 0.2490 0.2983 0.2432 0.098 Uiso calc R 1
C C18 0.17544(14) 0.2520(2) 0.2169(2) 0.0779(10) Uani d . 1
H H18 0.1860 0.2023 0.2456 0.093 Uiso calc R 1
C C19 0.12143(13) 0.2667(2) 0.1761(2) 0.0626(8) Uani d . 1
C C20 0.10852(13) 0.3416(2) 0.1336(2) 0.0676(9) Uani d . 1
H H20 0.0728 0.3537 0.1056 0.081 Uiso calc R 1
C C21 0.14668(13) 0.3984(2) 0.1317(2) 0.0663(9) Uani d . 1
H H21 0.1367 0.4476 0.1014 0.080 Uiso calc R 1
C C22 0.07984(13) 0.2025(2) 0.1762(2) 0.0726(10) Uani d . 1
H H22A 0.0508 0.2092 0.1204 0.087 Uiso calc R 1
H H22B 0.0957 0.1497 0.1725 0.087 Uiso calc R 1
C C23 0.02729(13) 0.2751(2) 0.2646(4) 0.1069(15) Uani d . 1
H H23A 0.0375 0.2905 0.3293 0.128 Uiso calc R 1
H H23B 0.0398 0.3178 0.2311 0.128 Uiso calc R 1
C C24 0.09759(13) 0.1905(2) 0.3427(2) 0.0658(9) Uani d . 1
H H24A 0.1120 0.2431 0.3658 0.079 Uiso calc R 1
H H24B 0.1265 0.1584 0.3316 0.079 Uiso calc R 1
C C25 0.07634(13) 0.14823(19) 0.4161(2) 0.0604(8) Uani d . 1
C C26 0.04579(11) -0.02164(17) 0.1444(2) 0.0533(7) Uani d . 1
H H26 0.0163 -0.0136 0.0938 0.064 Uiso calc R 1
C C27 0.10030(11) -0.01518(18) 0.2785(2) 0.0561(7) Uani d . 1
H H27 0.1159 -0.0013 0.3399 0.067 Uiso calc R 1
C C28 0.12124(12) -0.06669(18) 0.2295(2) 0.0601(8) Uani d . 1
H H28 0.1535 -0.0944 0.2497 0.072 Uiso calc R 1
N N1 0.44324(9) 0.19975(13) 0.20487(15) 0.0508(6) Uani d . 1
N N2 0.44751(9) 0.01446(13) 0.17336(15) 0.0517(6) Uani d . 1
N N3 0.41088(10) -0.06439(15) 0.05610(16) 0.0593(6) Uani d . 1
H H3A 0.4061 -0.0898 0.0045 0.071 Uiso calc R 1
N N4 0.05679(9) 0.20153(13) 0.25613(15) 0.0505(6) Uani d . 1
N N5 0.05215(9) 0.01459(13) 0.22495(15) 0.0490(6) Uani d . 1
N N6 0.08600(9) -0.07072(14) 0.14354(17) 0.0569(6) Uani d . 1
H H6A 0.0893 -0.0996 0.0977 0.068 Uiso calc R 1
O O1 0.27187(13) 0.4561(2) -0.0492(2) 0.1275(11) Uani d . 1
O O2 0.46337(8) 0.10519(11) 0.35580(13) 0.0569(5) Uani d . 1
O O3 0.38539(9) 0.13307(15) 0.38345(16) 0.0792(7) Uani d . 1
O O4 0.24078(9) 0.43522(16) 0.17734(18) 0.0875(7) Uani d . 1
O O5 0.10359(11) 0.15488(16) 0.49770(15) 0.0990(9) Uani d . 1
O O6 0.03467(7) 0.10799(11) 0.39031(12) 0.0526(5) Uani d . 1

loop_
_atom_site_aniso_label
_atom_site_aniso_U_11
_atom_site_aniso_U_22
_atom_site_aniso_U_33
_atom_site_aniso_U_12
_atom_site_aniso_U_13
_atom_site_aniso_U_23
Ni1 0.0523(3) 0.0536(3) 0.0417(3) 0.000 0.0134(2) 0.000
Ni2 0.0459(3) 0.0516(3) 0.0412(3) 0.000 0.0124(2) 0.000
C1 0.170(5) 0.145(5) 0.161(5) 0.039(4) 0.063(4) 0.078(4)
C2 0.085(3) 0.100(3) 0.067(2) 0.020(2) 0.010(2) 0.014(2)
C3 0.138(4) 0.055(2) 0.051(2) 0.002(2) 0.037(2) 0.0122(15)
C4 0.088(2) 0.069(2) 0.0465(18) -0.0070(19) 0.0215(17) 0.0040(16)
C5 0.068(2) 0.061(2) 0.0434(16) -0.0032(16) 0.0031(15) 0.0013(14)
C6 0.076(3) 0.072(2) 0.090(3) -0.010(2) -0.013(2) 0.023(2)
C7 0.075(3) 0.091(3) 0.117(3) 0.000(2) -0.002(2) 0.028(3)
C8 0.069(2) 0.064(2) 0.0401(16) -0.0012(16) 0.0056(14) -0.0009(15)
C9 0.0662(18) 0.0509(17) 0.0511(17) 0.0054(14) 0.0046(15) -0.0027(14)
C10 0.0579(18) 0.0644(19) 0.0543(18) 0.0104(15) 0.0138(15) 0.0055(15)
C11 0.068(2) 0.0564(19) 0.0521(18) 0.0060(16) 0.0191(16) -0.0002(15)
C12 0.0598(19) 0.0580(18) 0.0547(18) -0.0091(15) 0.0233(15) -0.0023(15)
C13 0.0611(19) 0.0595(19) 0.068(2) -0.0016(16) 0.0268(16) 0.0011(17)
C14 0.0516(18) 0.0577(19) 0.082(2) -0.0070(15) 0.0177(17) -0.0009(18)
C15 0.091(3) 0.088(3) 0.160(4) -0.027(2) 0.037(3) 0.021(3)
C16 0.064(2) 0.076(2) 0.060(2) -0.0142(18) 0.0249(17) -0.0016(17)
C17 0.055(2) 0.098(3) 0.091(3) -0.006(2) 0.0179(19) 0.017(2)
C18 0.075(2) 0.075(2) 0.090(3) -0.0013(19) 0.034(2) 0.017(2)
C19 0.064(2) 0.082(2) 0.0471(17) -0.0176(17) 0.0237(15) -0.0050(16)
C20 0.0592(19) 0.098(3) 0.0451(17) -0.0174(19) 0.0142(15) 0.0095(17)
C21 0.072(2) 0.075(2) 0.057(2) -0.0079(18) 0.0238(17) 0.0098(16)
C22 0.081(2) 0.094(3) 0.0490(18) -0.029(2) 0.0280(17) -0.0034(18)
C23 0.079(2) 0.050(2) 0.205(5) 0.0015(17) 0.062(3) 0.010(3)
C24 0.070(2) 0.075(2) 0.0499(18) -0.0249(17) 0.0126(16) 0.0016(16)
C25 0.069(2) 0.065(2) 0.0461(18) -0.0117(17) 0.0125(15) 0.0002(15)
C26 0.0497(17) 0.0565(17) 0.0524(18) 0.0035(14) 0.0119(14) 0.0038(14)
C27 0.0518(18) 0.0610(19) 0.0501(17) 0.0027(15) 0.0050(14) 0.0038(15)
C28 0.0495(17) 0.0640(19) 0.066(2) 0.0102(15) 0.0134(16) 0.0102(16)
N1 0.0560(14) 0.0537(14) 0.0396(12) 0.0019(11) 0.0075(11) 0.0010(11)
N2 0.0541(15) 0.0525(14) 0.0503(14) -0.0016(11) 0.0175(11) 0.0019(11)
N3 0.0661(16) 0.0594(16) 0.0509(15) -0.0066(13) 0.0135(13) -0.0048(12)
N4 0.0506(14) 0.0560(15) 0.0469(13) -0.0026(11) 0.0167(11) 0.0039(11)
N5 0.0494(14) 0.0545(14) 0.0430(13) -0.0009(11) 0.0127(11) 0.0035(11)
N6 0.0641(16) 0.0549(15) 0.0568(16) 0.0090(13) 0.0252(13) 0.0004(12)
O1 0.139(3) 0.121(3) 0.126(3) 0.041(2) 0.042(2) 0.044(2)
O2 0.0564(13) 0.0678(13) 0.0485(11) 0.0159(10) 0.0176(10) 0.0065(9)
O3 0.0719(15) 0.1016(17) 0.0749(16) 0.0283(13) 0.0383(13) 0.0258(13)
O4 0.0662(15) 0.0924(18) 0.104(2) -0.0232(14) 0.0241(14) 0.0032(15)
O5 0.1096(19) 0.129(2) 0.0465(14) -0.0640(17) 0.0013(13) 0.0076(14)
O6 0.0519(12) 0.0601(12) 0.0447(11) -0.0128(10) 0.0112(9) -0.0015(9)

loop_
_atom_type_symbol
_atom_type_description
_atom_type_scat_dispersion_real
_atom_type_scat_dispersion_imag
_atom_type_scat_source
C C 0.0033 0.0016 'International Tables Vol C Tables 4.2.6.8 and 6.1.1.4'
H H 0.0000 0.0000 'International Tables Vol C Tables 4.2.6.8 and 6.1.1.4'
N N 0.0061 0.0033 'International Tables Vol C Tables 4.2.6.8 and 6.1.1.4'
O O 0.0106 0.0060 'International Tables Vol C Tables 4.2.6.8 and 6.1.1.4'
Ni Ni 0.3393 1.1124 'International Tables Vol C Tables 4.2.6.8 and 6.1.1.4'

loop_
_geom_angle_atom_site_label_1
_geom_angle_atom_site_label_2
_geom_angle_atom_site_label_3
_geom_angle_site_symmetry_1
_geom_angle_site_symmetry_3
_geom_angle
_geom_angle_publ_flag
O2 Ni1 O2 . 2_655 175.98(11) yes
O2 Ni1 N2 . . 94.55(8) yes
O2 Ni1 N2 2_655 . 88.19(8) yes
O2 Ni1 N2 . 2_655 88.19(8) yes
O2 Ni1 N2 2_655 2_655 94.55(8) yes
N2 Ni1 N2 . 2_655 94.21(12) yes
O2 Ni1 N1 . 2_655 98.60(8) yes
O2 Ni1 N1 2_655 2_655 78.35(8) yes
N2 Ni1 N1 . 2_655 165.24(8) yes
N2 Ni1 N1 2_655 2_655 92.88(8) yes
O2 Ni1 N1 . . 78.35(8) yes
O2 Ni1 N1 2_655 . 98.60(8) yes
N2 Ni1 N1 . . 92.88(8) yes
N2 Ni1 N1 2_655 . 165.24(8) yes
N1 Ni1 N1 2_655 . 83.29(12) yes
O6 Ni2 O6 . 2 174.46(10) yes
O6 Ni2 N5 . . 95.36(8) yes
O6 Ni2 N5 2 . 88.47(8) yes
O6 Ni2 N5 . 2 88.47(8) yes
O6 Ni2 N5 2 2 95.36(8) yes
N5 Ni2 N5 . 2 92.59(12) yes
O6 Ni2 N4 . 2 96.28(8) yes
O6 Ni2 N4 2 2 79.53(8) yes
N5 Ni2 N4 . 2 167.05(8) yes
N5 Ni2 N4 2 2 93.36(8) yes
O6 Ni2 N4 . . 79.53(8) yes
O6 Ni2 N4 2 . 96.28(8) yes
N5 Ni2 N4 . . 93.36(8) yes
N5 Ni2 N4 2 . 167.05(8) yes
N4 Ni2 N4 2 . 83.22(12) yes
O1 C1 H1A . . 109.5 ?
O1 C1 H1B . . 109.5 ?
H1A C1 H1B . . 109.5 ?
O1 C1 H1C . . 109.5 ?
H1A C1 H1C . . 109.5 ?
H1B C1 H1C . . 109.5 ?
C7 C2 C3 . . 120.1(4) ?
C7 C2 O1 . . 115.1(4) ?
C3 C2 O1 . . 124.7(4) ?
C2 C3 C4 . . 120.0(3) ?
C2 C3 H3 . . 120.0 ?
C4 C3 H3 . . 120.0 ?
C5 C4 C3 . . 120.6(3) ?
C5 C4 H4 . . 119.7 ?
C3 C4 H4 . . 119.7 ?
C4 C5 C6 . . 116.4(3) ?
C4 C5 C8 . . 122.6(3) ?
C6 C5 C8 . . 121.0(3) ?
C7 C6 C5 . . 122.7(3) ?
C7 C6 H6 . . 118.6 ?
C5 C6 H6 . . 118.6 ?
C2 C7 C6 . . 120.1(4) ?
C2 C7 H7 . . 119.9 ?
C6 C7 H7 . . 119.9 ?
N1 C8 C5 . . 116.1(2) ?
N1 C8 H8A . . 108.3 ?
C5 C8 H8A . . 108.3 ?
N1 C8 H8B . . 108.3 ?
C5 C8 H8B . . 108.3 ?
H8A C8 H8B . . 107.4 ?
N1 C9 C9 . 2_655 111.00(19) ?
N1 C9 H9A . . 109.4 ?
C9 C9 H9A 2_655 . 109.4 ?
N1 C9 H9B . . 109.4 ?
C9 C9 H9B 2_655 . 109.4 ?
H9A C9 H9B . . 108.0 ?
N1 C10 C11 . . 111.8(2) ?
N1 C10 H10A . . 109.3 ?
C11 C10 H10A . . 109.3 ?
N1 C10 H10B . . 109.3 ?
C11 C10 H10B . . 109.3 ?
H10A C10 H10B . . 107.9 ?
O3 C11 O2 . . 125.1(3) ?
O3 C11 C10 . . 117.4(3) ?
O2 C11 C10 . . 117.5(3) ?
N2 C12 N3 . . 112.4(3) ?
N2 C12 H12 . . 123.8 ?
N3 C12 H12 . . 123.8 ?
C14 C13 N2 . . 109.1(3) ?
C14 C13 H13 . . 125.4 ?
N2 C13 H13 . . 125.4 ?
C13 C14 N3 . . 106.5(3) ?
C13 C14 H14 . . 126.7 ?
N3 C14 H14 . . 126.7 ?
O4 C15 H15A . . 109.5 ?
O4 C15 H15B . . 109.5 ?
H15A C15 H15B . . 109.5 ?
O4 C15 H15C . . 109.5 ?
H15A C15 H15C . . 109.5 ?
H15B C15 H15C . . 109.5 ?
O4 C16 C17 . . 116.3(3) ?
O4 C16 C21 . . 125.4(3) ?
C17 C16 C21 . . 118.2(3) ?
C16 C17 C18 . . 121.9(3) ?
C16 C17 H17 . . 119.1 ?
C18 C17 H17 . . 119.1 ?
C17 C18 C19 . . 120.9(3) ?
C17 C18 H18 . . 119.5 ?
C19 C18 H18 . . 119.5 ?
C20 C19 C18 . . 116.5(3) ?
C20 C19 C22 . . 122.5(3) ?
C18 C19 C22 . . 121.0(3) ?
C21 C20 C19 . . 122.0(3) ?
C21 C20 H20 . . 119.0 ?
C19 C20 H20 . . 119.0 ?
C20 C21 C16 . . 120.5(3) ?
C20 C21 H21 . . 119.7 ?
C16 C21 H21 . . 119.7 ?
N4 C22 C19 . . 117.1(3) ?
N4 C22 H22A . . 108.0 ?
C19 C22 H22A . . 108.0 ?
N4 C22 H22B . . 108.0 ?
C19 C22 H22B . . 108.0 ?
H22A C22 H22B . . 107.3 ?
C23 C23 N4 2 . 119.9(2) ?
C23 C23 H23A 2 . 107.4 ?
N4 C23 H23A . . 107.4 ?
C23 C23 H23B 2 . 107.4 ?
N4 C23 H23B . . 107.4 ?
H23A C23 H23B . . 106.9 ?
N4 C24 C25 . . 112.6(2) ?
N4 C24 H24A . . 109.1 ?
C25 C24 H24A . . 109.1 ?
N4 C24 H24B . . 109.1 ?
C25 C24 H24B . . 109.1 ?
H24A C24 H24B . . 107.8 ?
O6 C25 O5 . . 124.9(3) ?
O6 C25 C24 . . 118.3(3) ?
O5 C25 C24 . . 116.8(3) ?
N5 C26 N6 . . 112.5(3) ?
N5 C26 H26 . . 123.8 ?
N6 C26 H26 . . 123.8 ?
C28 C27 N5 . . 110.2(3) ?
C28 C27 H27 . . 124.9 ?
N5 C27 H27 . . 124.9 ?
C27 C28 N6 . . 106.5(3) ?
C27 C28 H28 . . 126.8 ?
N6 C28 H28 . . 126.8 ?
C10 N1 C9 . . 110.0(2) ?
C10 N1 C8 . . 112.0(2) ?
C9 N1 C8 . . 112.0(2) ?
C10 N1 Ni1 . . 104.82(16) ?
C9 N1 Ni1 . . 104.82(15) ?
C8 N1 Ni1 . . 112.69(17) ?
C12 N2 C13 . . 104.7(2) ?
C12 N2 Ni1 . . 123.88(19) ?
C13 N2 Ni1 . . 131.2(2) ?
C12 N3 C14 . . 107.2(3) ?
C12 N3 H3A . . 126.4 ?
C14 N3 H3A . . 126.4 ?
C24 N4 C23 . . 107.5(3) ?
C24 N4 C22 . . 111.7(2) ?
C23 N4 C22 . . 113.6(3) ?
C24 N4 Ni2 . . 105.34(16) ?
C23 N4 Ni2 . . 105.03(17) ?
C22 N4 Ni2 . . 113.02(18) ?
C26 N5 C27 . . 104.0(2) ?
C26 N5 Ni2 . . 123.60(19) ?
C27 N5 Ni2 . . 132.23(19) ?
C26 N6 C28 . . 106.8(2) ?
C26 N6 H6A . . 126.6 ?
C28 N6 H6A . . 126.6 ?
C1 O1 C2 . . 119.8(4) ?
C11 O2 Ni1 . . 115.53(18) ?
C16 O4 C15 . . 118.3(3) ?
C25 O6 Ni2 . . 116.68(18) ?

loop_
_geom_bond_atom_site_label_1
_geom_bond_atom_site_label_2
_geom_bond_site_symmetry_2
_geom_bond_distance
_geom_bond_publ_flag
Ni1 O2 . 2.0655(18) yes
Ni1 O2 2_655 2.0655(18) yes
Ni1 N2 . 2.086(2) yes
Ni1 N2 2_655 2.086(2) yes
Ni1 N1 2_655 2.178(2) yes
Ni1 N1 . 2.178(2) yes
Ni2 O6 . 2.0581(18) ?
Ni2 O6 2 2.0581(18) ?
Ni2 N5 . 2.079(2) ?
Ni2 N5 2 2.079(2) ?
Ni2 N4 2 2.190(2) ?
Ni2 N4 . 2.190(2) ?
C1 O1 . 1.313(5) ?
C1 H1A . 0.9600 ?
C1 H1B . 0.9600 ?
C1 H1C . 0.9600 ?
C2 C7 . 1.328(5) ?
C2 C3 . 1.362(5) ?
C2 O1 . 1.427(4) ?
C3 C4 . 1.409(5) ?
C3 H3 . 0.9300 ?
C4 C5 . 1.372(4) ?
C4 H4 . 0.9300 ?
C5 C6 . 1.378(4) ?
C5 C8 . 1.514(4) ?
C6 C7 . 1.377(5) ?
C6 H6 . 0.9300 ?
C7 H7 . 0.9300 ?
C8 N1 . 1.503(3) ?
C8 H8A . 0.9700 ?
C8 H8B . 0.9700 ?
C9 N1 . 1.483(3) ?
C9 C9 2_655 1.495(6) ?
C9 H9A . 0.9700 ?
C9 H9B . 0.9700 ?
C10 N1 . 1.462(3) ?
C10 C11 . 1.516(4) ?
C10 H10A . 0.9700 ?
C10 H10B . 0.9700 ?
C11 O3 . 1.242(3) ?
C11 O2 . 1.267(3) ?
C12 N2 . 1.310(3) ?
C12 N3 . 1.322(3) ?
C12 H12 . 0.9300 ?
C13 C14 . 1.351(4) ?
C13 N2 . 1.377(3) ?
C13 H13 . 0.9300 ?
C14 N3 . 1.353(4) ?
C14 H14 . 0.9300 ?
C15 O4 . 1.436(5) ?
C15 H15A . 0.9600 ?
C15 H15B . 0.9600 ?
C15 H15C . 0.9600 ?
C16 O4 . 1.358(4) ?
C16 C17 . 1.358(5) ?
C16 C21 . 1.379(4) ?
C17 C18 . 1.370(4) ?
C17 H17 . 0.9300 ?
C18 C19 . 1.393(4) ?
C18 H18 . 0.9300 ?
C19 C20 . 1.387(4) ?
C19 C22 . 1.511(4) ?
C20 C21 . 1.369(4) ?
C20 H20 . 0.9300 ?
C21 H21 . 0.9300 ?
C22 N4 . 1.482(3) ?
C22 H22A . 0.9700 ?
C22 H22B . 0.9700 ?
C23 C23 2 1.367(7) ?
C23 N4 . 1.456(4) ?
C23 H23A . 0.9700 ?
C23 H23B . 0.9700 ?
C24 N4 . 1.449(3) ?
C24 C25 . 1.529(4) ?
C24 H24A . 0.9700 ?
C24 H24B . 0.9700 ?
C25 O6 . 1.239(3) ?
C25 O5 . 1.243(4) ?
C26 N5 . 1.319(3) ?
C26 N6 . 1.324(3) ?
C26 H26 . 0.9300 ?
C27 C28 . 1.332(4) ?
C27 N5 . 1.381(3) ?
C27 H27 . 0.9300 ?
C28 N6 . 1.367(4) ?
C28 H28 . 0.9300 ?
N3 H3A . 0.8600 ?
N6 H6A . 0.8600 ?

loop_
_geom_hbond_atom_site_label_D
_geom_hbond_atom_site_label_H
_geom_hbond_atom_site_label_A
_geom_hbond_site_symmetry_A
_geom_hbond_distance_DH
_geom_hbond_distance_HA
_geom_hbond_distance_DA
_geom_hbond_angle_DHA
N3 H3A O3 6 0.86 1.89 2.741(3) 170.0
N6 H6A O5 6 0.86 1.88 2.734(3) 173.2
C12 H12 O2 2_655 0.93 2.41 2.920(3) 114.5
C26 H26 O6 2 0.93 2.45 2.933(3) 112.6

loop_
_geom_torsion_atom_site_label_1
_geom_torsion_atom_site_label_2
_geom_torsion_atom_site_label_3
_geom_torsion_atom_site_label_4
_geom_torsion_site_symmetry_1
_geom_torsion
C7 C2 C3 C4 . 0.5(6)
O1 C2 C3 C4 . -180.0(3)
C2 C3 C4 C5 . 1.2(5)
C3 C4 C5 C6 . -1.8(4)
C3 C4 C5 C8 . 176.2(3)
C4 C5 C6 C7 . 0.8(5)
C8 C5 C6 C7 . -177.2(4)
C3 C2 C7 C6 . -1.4(7)
O1 C2 C7 C6 . 179.0(4)
C5 C6 C7 C2 . 0.7(7)
C4 C5 C8 N1 . 103.3(3)
C6 C5 C8 N1 . -78.8(4)
N1 C10 C11 O3 . 164.5(3)
N1 C10 C11 O2 . -17.7(4)
N2 C13 C14 N3 . 0.4(3)
O4 C16 C17 C18 . 180.0(3)
C21 C16 C17 C18 . -1.4(5)
C16 C17 C18 C19 . 0.0(6)
C17 C18 C19 C20 . 0.7(5)
C17 C18 C19 C22 . 178.8(3)
C18 C19 C20 C21 . 0.0(5)
C22 C19 C20 C21 . -178.1(3)
C19 C20 C21 C16 . -1.4(5)
O4 C16 C21 C20 . -179.4(3)
C17 C16 C21 C20 . 2.1(5)
C20 C19 C22 N4 . -92.9(4)
C18 C19 C22 N4 . 89.1(4)
N4 C24 C25 O6 . 20.6(4)
N4 C24 C25 O5 . -161.8(3)
N5 C27 C28 N6 . -0.5(3)
C11 C10 N1 C9 . -79.0(3)
C11 C10 N1 C8 . 155.8(2)
C11 C10 N1 Ni1 . 33.2(3)
C9 C9 N1 C10 2_655 153.4(3)
C9 C9 N1 C8 2_655 -81.3(3)
C9 C9 N1 Ni1 2_655 41.2(3)
C5 C8 N1 C10 . 63.8(3)
C5 C8 N1 C9 . -60.3(3)
C5 C8 N1 Ni1 . -178.27(19)
O2 Ni1 N1 C10 . -29.67(17)
O2 Ni1 N1 C10 2_655 152.99(17)
N2 Ni1 N1 C10 . 64.39(17)
N2 Ni1 N1 C10 2_655 -54.3(4)
N1 Ni1 N1 C10 2_655 -129.9(2)
O2 Ni1 N1 C9 . 86.13(17)
O2 Ni1 N1 C9 2_655 -91.21(17)
N2 Ni1 N1 C9 . -179.81(17)
N2 Ni1 N1 C9 2_655 61.5(4)
N1 Ni1 N1 C9 2_655 -14.12(13)
O2 Ni1 N1 C8 . -151.77(19)
O2 Ni1 N1 C8 2_655 30.89(19)
N2 Ni1 N1 C8 . -57.71(19)
N2 Ni1 N1 C8 2_655 -176.4(3)
N1 Ni1 N1 C8 2_655 108.0(2)
N3 C12 N2 C13 . 0.0(3)
N3 C12 N2 Ni1 . -175.51(18)
C14 C13 N2 C12 . -0.2(3)
C14 C13 N2 Ni1 . 174.80(19)
O2 Ni1 N2 C12 . -179.4(2)
O2 Ni1 N2 C12 2_655 3.5(2)
N2 Ni1 N2 C12 2_655 -90.9(2)
N1 Ni1 N2 C12 2_655 27.6(5)
N1 Ni1 N2 C12 . 102.0(2)
O2 Ni1 N2 C13 . 6.4(2)
O2 Ni1 N2 C13 2_655 -170.7(2)
N2 Ni1 N2 C13 2_655 94.9(2)
N1 Ni1 N2 C13 2_655 -146.6(3)
N1 Ni1 N2 C13 . -72.1(2)
N2 C12 N3 C14 . 0.3(3)
C13 C14 N3 C12 . -0.4(3)
C25 C24 N4 C23 . 83.2(3)
C25 C24 N4 C22 . -151.5(3)
C25 C24 N4 Ni2 . -28.4(3)
C23 C23 N4 C24 2 -134.6(6)
C23 C23 N4 C22 2 101.2(6)
C23 C23 N4 Ni2 2 -22.8(7)
C19 C22 N4 C24 . -58.7(4)
C19 C22 N4 C23 . 63.2(4)
C19 C22 N4 Ni2 . -177.3(2)
O6 Ni2 N4 C24 . 22.63(18)
O6 Ni2 N4 C24 2 -161.04(18)
N5 Ni2 N4 C24 . -72.21(19)
N5 Ni2 N4 C24 2 45.0(5)
N4 Ni2 N4 C24 2 120.3(2)
O6 Ni2 N4 C23 . -90.7(3)
O6 Ni2 N4 C23 2 85.6(3)
N5 Ni2 N4 C23 . 174.4(3)
N5 Ni2 N4 C23 2 -68.4(5)
N4 Ni2 N4 C23 2 7.0(2)
O6 Ni2 N4 C22 . 144.9(2)
O6 Ni2 N4 C22 2 -38.8(2)
N5 Ni2 N4 C22 . 50.0(2)
N5 Ni2 N4 C22 2 167.3(3)
N4 Ni2 N4 C22 2 -117.4(2)
N6 C26 N5 C27 . -0.4(3)
N6 C26 N5 Ni2 . 175.61(17)
C28 C27 N5 C26 . 0.5(3)
C28 C27 N5 Ni2 . -174.97(19)
O6 Ni2 N5 C26 . 172.1(2)
O6 Ni2 N5 C26 2 -11.9(2)
N5 Ni2 N5 C26 2 83.4(2)
N4 Ni2 N5 C26 2 -33.9(5)
N4 Ni2 N5 C26 . -108.1(2)
O6 Ni2 N5 C27 . -13.1(2)
O6 Ni2 N5 C27 2 162.8(2)
N5 Ni2 N5 C27 2 -101.9(2)
N4 Ni2 N5 C27 2 140.8(3)
N4 Ni2 N5 C27 . 66.6(2)
N5 C26 N6 C28 . 0.1(3)
C27 C28 N6 C26 . 0.2(3)
C7 C2 O1 C1 . -175.5(5)
C3 C2 O1 C1 . 4.9(7)
O3 C11 O2 Ni1 . 167.4(3)
C10 C11 O2 Ni1 . -10.2(3)
O2 Ni1 O2 C11 2_655 63.9(2)
N2 Ni1 O2 C11 . -68.9(2)
N2 Ni1 O2 C11 2_655 -163.0(2)
N1 Ni1 O2 C11 2_655 104.3(2)
N1 Ni1 O2 C11 . 23.1(2)
C17 C16 O4 C15 . -177.9(3)
C21 C16 O4 C15 . 3.5(5)
O5 C25 O6 Ni2 . -176.4(3)
C24 C25 O6 Ni2 . 1.0(4)
O6 Ni2 O6 C25 2 -54.9(2)
N5 Ni2 O6 C25 . 78.7(2)
N5 Ni2 O6 C25 2 171.2(2)
N4 Ni2 O6 C25 2 -95.6(2)
N4 Ni2 O6 C25 . -13.7(2)
